data_2242852
loop_
_publ_author_name
'Znovjyak, Kateryna'
'Fritsky, Igor O.'
'Golenya, Iryna A.'
'Sliva, Tatiana Y.'
'Haukka, Matti'

_publ_section_title
;
 Crystal structure and magnetic properties of
 (tris{4-[1-(2-methoxyethyl)imidazol-2-yl]-3-azabut-3-enyl}amine)iron(II)
 bis(hexafluoridophosphate)
;
_journal_coeditor_code CQ2029
_journal_issue 3
_journal_name_full 'Acta Crystallographica Section E'
_journal_page_first 358
_journal_page_last 361
_journal_paper_doi 10.1107/S2056989019001531
_journal_volume 75
_journal_year 2019
_chemical_formula_iupac '[Fe (C27 H41 N10 O3)] (P F6)2'
_chemical_formula_moiety 'C27 H41 Fe N10 O3 2+, 2(F6 P -)'
_chemical_formula_sum 'C27 H41 F12 Fe N10 O3 P2'
_chemical_formula_weight 899.49
_chemical_name_systematic
;Tris{4-[1-(2-methoxyethyl)imidazol-2-yl]-3-azabut-3-enyl}amine}iron(II)
bis(hexafluoridophosphate)
;
_space_group_crystal_system monoclinic
_space_group_IT_number 14
_space_group_name_Hall '-P 2ybc'
_space_group_name_H-M_alt 'P 1 21/c 1'
_symmetry_space_group_name_Hall '-P 2ybc'
_symmetry_space_group_name_H-M 'P 1 21/c 1'
_atom_sites_solution_hydrogens geom
_audit_creation_method SHELXL-2018
_cell_angle_alpha 90
_cell_angle_beta 112.0778(13)
_cell_angle_gamma 90
_cell_formula_units_Z 4
_cell_length_a 15.82801(19)
_cell_length_b 14.36708(15)
_cell_length_c 17.4210(2)
_cell_measurement_reflns_used 25415
_cell_measurement_temperature 120(2)
_cell_measurement_theta_max 76.2760
_cell_measurement_theta_min 4.1110
_cell_volume 3671.09(8)
_computing_cell_refinement
;
CrysAlis PRO (Agilent, 2013)
;
_computing_data_collection
;
CrysAlis PRO (Agilent, 2013)
;
_computing_data_reduction
;
CrysAlis PRO (Agilent, 2013)
;
_computing_molecular_graphics
;
Mercury (Macrae <i>et al.</i>,  2006)
;
_computing_publication_material
;
SHELXL2018 (Sheldrick, 2015b)
;
_computing_structure_refinement
;
SHELXL2018 (Sheldrick, 2015b)
;
_computing_structure_solution
;
SHELXT (Sheldrick, 2015a)
;
_diffrn_ambient_temperature 120(2)
_diffrn_detector_area_resol_mean 10.3953
_diffrn_measured_fraction_theta_full 1.000
_diffrn_measured_fraction_theta_max 0.999
_diffrn_measurement_device '\k-geometry diffractometer'
_diffrn_measurement_device_type 'Agilent SuperNova, Dual, Cu at zero, Atlas'
_diffrn_measurement_method '\f scans and \w scans with \k offset'
_diffrn_radiation_monochromator mirror
_diffrn_radiation_type CuK\a
_diffrn_radiation_wavelength 1.54184
_diffrn_reflns_av_R_equivalents 0.0710
_diffrn_reflns_av_unetI/netI 0.0322
_diffrn_reflns_limit_h_max 19
_diffrn_reflns_limit_h_min -19
_diffrn_reflns_limit_k_max 18
_diffrn_reflns_limit_k_min -15
_diffrn_reflns_limit_l_max 21
_diffrn_reflns_limit_l_min -21
_diffrn_reflns_number 58436
_diffrn_reflns_theta_full 67.684
_diffrn_reflns_theta_max 76.629
_diffrn_reflns_theta_min 3.013
_diffrn_source micro-source
_exptl_absorpt_coefficient_mu 5.103
_exptl_absorpt_correction_T_max 1.00000
_exptl_absorpt_correction_T_min 0.56509
_exptl_absorpt_correction_type multi-scan
_exptl_absorpt_process_details
;
(CrysAlis PRO; Agilent, 2013)
;
_exptl_crystal_colour red
_exptl_crystal_density_diffrn 1.627
_exptl_crystal_description needle
_exptl_crystal_F_000 1844
_exptl_crystal_size_max 0.391
_exptl_crystal_size_mid 0.044
_exptl_crystal_size_min 0.023
_refine_diff_density_max 1.427
_refine_diff_density_min -0.625
_refine_ls_extinction_method none
_refine_ls_goodness_of_fit_ref 1.023
_refine_ls_hydrogen_treatment constr
_refine_ls_matrix_type full
_refine_ls_number_parameters 499
_refine_ls_number_reflns 7717
_refine_ls_number_restraints 0
_refine_ls_restrained_S_all 1.023
_refine_ls_R_factor_all 0.0547
_refine_ls_R_factor_gt 0.0478
_refine_ls_shift/su_max 0.001
_refine_ls_shift/su_mean 0.000
_refine_ls_structure_factor_coef Fsqd
_refine_ls_weighting_details 'w=1/[\s^2^(Fo^2^)+(0.0673P)^2^+4.9233P] where P=(Fo^2^+2Fc^2^)/3'
_refine_ls_weighting_scheme calc
_refine_ls_wR_factor_gt 0.1204
_refine_ls_wR_factor_ref 0.1258
_reflns_number_gt 6787
_reflns_number_total 7717
_reflns_threshold_expression 'I > 2\s(I)'
_cod_data_source_file cq2029sup1.cif
_cod_data_source_block I
_cod_database_code 2242852
_shelx_space_group_comment
;
The symmetry employed for this shelxl refinement is uniquely defined
by the following loop, which should always be used as a source of
symmetry information in preference to the above space-group names.
They are only intended as comments.
;
_shelx_estimated_absorpt_t_min 0.240
_shelx_estimated_absorpt_t_max 0.892

loop_
_space_group_symop_operation_xyz
'x, y, z'
'-x, y+1/2, -z+1/2'
'-x, -y, -z'
'x, -y-1/2, z-1/2'

loop_
_atom_site_type_symbol
_atom_site_label
_atom_site_fract_x
_atom_site_fract_y
_atom_site_fract_z
_atom_site_U_iso_or_equiv
_atom_site_adp_type
_atom_site_calc_flag
_atom_site_occupancy
Fe Fe1 0.21730(2) 0.13001(3) 0.05119(2) 0.01414(10) Uani d 1
O O1 0.39620(14) -0.06399(16) -0.08365(13) 0.0315(5) Uani d 1
O O2 -0.14217(15) 0.43315(15) -0.14865(12) 0.0292(4) Uani d 1
O O3 0.37325(18) 0.45880(18) -0.02627(15) 0.0404(5) Uani d 1
N N1 0.18253(14) 0.04448(15) -0.04284(13) 0.0176(4) Uani d 1
N N2 0.21644(14) -0.08197(16) -0.09714(13) 0.0193(4) Uani d 1
N N3 0.29591(13) 0.02238(15) 0.10600(12) 0.0160(4) Uani d 1
N N4 0.24016(15) 0.07020(16) 0.24537(13) 0.0211(4) Uani d 1
N N5 0.27060(14) 0.22006(15) 0.14262(12) 0.0171(4) Uani d 1
N N6 0.10842(14) 0.09446(15) 0.07388(13) 0.0179(4) Uani d 1
N N7 0.13194(14) 0.22565(15) -0.01479(13) 0.0176(4) Uani d 1
N N8 -0.00982(14) 0.27774(16) -0.06646(13) 0.0198(4) Uani d 1
N N9 0.31665(14) 0.17875(15) 0.02162(13) 0.0175(4) Uani d 1
N N10 0.42701(15) 0.28182(16) 0.04425(14) 0.0208(4) Uani d 1
C C1 0.13063(17) 0.04344(19) -0.12578(15) 0.0212(5) Uani d 1
H H1 0.0872 0.0893 -0.1549 0.025 Uiso calc 1
C C2 0.15162(18) -0.0345(2) -0.15976(15) 0.0220(5) Uani d 1
H H2 0.1259 -0.0524 -0.2164 0.026 Uiso calc 1
C C3 0.26895(18) -0.16235(19) -0.10707(17) 0.0233(5) Uani d 1
H H3A 0.2273 -0.2075 -0.1460 0.028 Uiso calc 1
H H3B 0.2989 -0.1937 -0.0530 0.028 Uiso calc 1
C C4 0.34030(19) -0.1311(2) -0.13980(17) 0.0258(6) Uani d 1
H H4A 0.3775 -0.1848 -0.1439 0.031 Uiso calc 1
H H4B 0.3107 -0.1034 -0.1956 0.031 Uiso calc 1
C C5 0.4613(2) -0.0253(2) -0.1123(2) 0.0354(7) Uani d 1
H H5A 0.4299 0.0035 -0.1667 0.053 Uiso calc 1
H H5B 0.5018 -0.0746 -0.1172 0.053 Uiso calc 1
H H5C 0.4973 0.0219 -0.0730 0.053 Uiso calc 1
C C6 0.23381(16) -0.03225(18) -0.02678(15) 0.0174(5) Uani d 1
C C7 0.29764(16) -0.04447(18) 0.05679(15) 0.0178(5) Uani d 1
H H7 0.3373 -0.0966 0.0742 0.021 Uiso calc 1
C C8 0.35865(17) 0.01820(19) 0.19243(15) 0.0192(5) Uani d 1
H H8A 0.3928 0.0775 0.2074 0.023 Uiso calc 1
H H8B 0.4032 -0.0325 0.1991 0.023 Uiso calc 1
C C9 0.30844(18) 0.00118(19) 0.25133(15) 0.0208(5) Uani d 1
H H9A 0.2789 -0.0607 0.2392 0.025 Uiso calc 1
H H9B 0.3537 -0.0001 0.3090 0.025 Uiso calc 1
C C10 0.14596(18) 0.0435(2) 0.21910(16) 0.0235(5) Uani d 1
H H10A 0.1111 0.0956 0.2301 0.028 Uiso calc 1
H H10B 0.1411 -0.0103 0.2527 0.028 Uiso calc 1
C C11 0.10253(17) 0.01741(19) 0.12726(16) 0.0220(5) Uani d 1
H H11A 0.1339 -0.0379 0.1167 0.026 Uiso calc 1
H H11B 0.0377 0.0010 0.1133 0.026 Uiso calc 1
C C12 0.03435(17) 0.13940(18) 0.03302(15) 0.0185(5) Uani d 1
H H12 -0.0230 0.1251 0.0358 0.022 Uiso calc 1
C C13 0.04749(17) 0.21344(18) -0.01724(15) 0.0186(5) Uani d 1
C C14 -0.10876(17) 0.2835(2) -0.08629(17) 0.0237(5) Uani d 1
H H14A -0.1247 0.2420 -0.0484 0.028 Uiso calc 1
H H14B -0.1415 0.2607 -0.1435 0.028 Uiso calc 1
C C15 -0.14067(18) 0.3809(2) -0.07905(17) 0.0240(5) Uani d 1
H H15A -0.2024 0.3789 -0.0773 0.029 Uiso calc 1
H H15B -0.0988 0.4103 -0.0274 0.029 Uiso calc 1
C C16 -0.1742(3) 0.5244(2) -0.1468(2) 0.0396(8) Uani d 1
H H16A -0.1724 0.5595 -0.1944 0.059 Uiso calc 1
H H16B -0.1355 0.5552 -0.0954 0.059 Uiso calc 1
H H16C -0.2371 0.5220 -0.1493 0.059 Uiso calc 1
C C17 0.04125(18) 0.3342(2) -0.09604(16) 0.0227(5) Uani d 1
H H17 0.0200 0.3858 -0.1322 0.027 Uiso calc 1
C C18 0.12892(18) 0.30127(19) -0.06317(16) 0.0211(5) Uani d 1
H H18 0.1795 0.3270 -0.0726 0.025 Uiso calc 1
C C19 0.26791(18) 0.16265(19) 0.27611(15) 0.0219(5) Uani d 1
H H19A 0.3352 0.1641 0.3033 0.026 Uiso calc 1
H H19B 0.2426 0.1771 0.3188 0.026 Uiso calc 1
C C20 0.23784(18) 0.23851(19) 0.20961(16) 0.0208(5) Uani d 1
H H20A 0.1704 0.2422 0.1862 0.025 Uiso calc 1
H H20B 0.2617 0.2994 0.2353 0.025 Uiso calc 1
C C21 0.33576(17) 0.27120(18) 0.13860(15) 0.0187(5) Uani d 1
H H21 0.3638 0.3194 0.1771 0.022 Uiso calc 1
C C22 0.36201(17) 0.24818(18) 0.06987(15) 0.0181(5) Uani d 1
C C23 0.48204(19) 0.3653(2) 0.07504(19) 0.0286(6) Uani d 1
H H23A 0.5271 0.3709 0.0483 0.034 Uiso calc 1
H H23B 0.5161 0.3593 0.1355 0.034 Uiso calc 1
C C24 0.4245(2) 0.4521(2) 0.0580(2) 0.0361(7) Uani d 1
H H24 0.4234 0.4956 0.0987 0.043 Uiso calc 1
C C25 0.2978(2) 0.5214(3) -0.0437(2) 0.0400(8) Uani d 1
H H25A 0.2640 0.5246 -0.1037 0.060 Uiso calc 1
H H25B 0.3204 0.5835 -0.0226 0.060 Uiso calc 1
H H25C 0.2573 0.4989 -0.0168 0.060 Uiso calc 1
C C26 0.42143(18) 0.2312(2) -0.02411(17) 0.0246(5) Uani d 1
H H26 0.4579 0.2393 -0.0562 0.030 Uiso calc 1
C C27 0.35384(18) 0.1669(2) -0.03755(16) 0.0219(5) Uani d 1
H H27 0.3356 0.1217 -0.0805 0.026 Uiso calc 1
P P1 0.42153(4) 0.71698(5) 0.17349(4) 0.02010(15) Uani d 1
F F1 0.47941(12) 0.70753(14) 0.27046(10) 0.0325(4) Uani d 1
F F2 0.36482(15) 0.72759(15) 0.07629(11) 0.0449(5) Uani d 1
F F3 0.49897(13) 0.66092(13) 0.15446(12) 0.0343(4) Uani d 1
F F4 0.37056(12) 0.62183(12) 0.17462(11) 0.0304(4) Uani d 1
F F5 0.34493(13) 0.77432(14) 0.19246(13) 0.0405(5) Uani d 1
F F6 0.47373(13) 0.81263(12) 0.17197(12) 0.0356(4) Uani d 1
P P2 0.03848(5) 0.82009(5) 0.32494(4) 0.02474(16) Uani d 1
F F7 0.01914(14) 0.92862(13) 0.30856(12) 0.0368(4) Uani d 1
F F8 0.05638(15) 0.71109(14) 0.34195(15) 0.0481(5) Uani d 1
F F9 0.08112(16) 0.81600(16) 0.25507(14) 0.0491(6) Uani d 1
F F10 0.13629(13) 0.84253(17) 0.39345(14) 0.0483(5) Uani d 1
F F11 -0.00539(13) 0.82390(15) 0.39448(11) 0.0378(4) Uani d 1
F F12 -0.05994(12) 0.79688(14) 0.25731(10) 0.0337(4) Uani d 1

loop_
_atom_site_aniso_label
_atom_site_aniso_U_11
_atom_site_aniso_U_22
_atom_site_aniso_U_33
_atom_site_aniso_U_12
_atom_site_aniso_U_13
_atom_site_aniso_U_23
Fe1 0.01229(17) 0.01787(19) 0.01052(18) 0.00178(14) 0.00231(13) 0.00087(14)
O1 0.0251(10) 0.0421(12) 0.0297(11) -0.0081(9) 0.0130(8) -0.0144(9)
O2 0.0355(11) 0.0300(11) 0.0248(10) 0.0132(9) 0.0143(9) 0.0101(8)
O3 0.0493(14) 0.0407(13) 0.0338(12) 0.0089(11) 0.0186(11) 0.0024(10)
N1 0.0162(9) 0.0205(10) 0.0129(9) 0.0023(8) 0.0019(8) 0.0024(8)
N2 0.0185(10) 0.0237(11) 0.0139(10) 0.0000(8) 0.0042(8) -0.0036(8)
N3 0.0140(9) 0.0208(10) 0.0111(9) -0.0005(8) 0.0023(7) 0.0007(8)
N4 0.0187(10) 0.0247(11) 0.0173(10) 0.0005(8) 0.0038(8) 0.0004(9)
N5 0.0172(9) 0.0201(10) 0.0130(9) 0.0044(8) 0.0045(8) 0.0016(8)
N6 0.0176(9) 0.0208(10) 0.0140(9) -0.0007(8) 0.0044(8) -0.0003(8)
N7 0.0170(10) 0.0211(10) 0.0134(9) 0.0018(8) 0.0044(8) 0.0005(8)
N8 0.0165(10) 0.0250(11) 0.0145(10) 0.0051(8) 0.0020(8) 0.0022(8)
N9 0.0170(9) 0.0212(10) 0.0137(9) 0.0045(8) 0.0052(8) 0.0026(8)
N10 0.0181(10) 0.0239(11) 0.0199(10) -0.0006(8) 0.0064(8) 0.0032(9)
C1 0.0177(11) 0.0264(13) 0.0135(11) -0.0011(10) -0.0009(9) 0.0013(10)
C2 0.0213(12) 0.0278(13) 0.0118(11) -0.0021(10) 0.0003(9) -0.0004(10)
C3 0.0246(13) 0.0250(13) 0.0193(12) 0.0028(10) 0.0070(10) -0.0043(10)
C4 0.0257(13) 0.0315(15) 0.0206(13) 0.0000(11) 0.0093(11) -0.0071(11)
C5 0.0286(14) 0.0434(18) 0.0387(17) -0.0051(13) 0.0177(13) -0.0081(14)
C6 0.0145(10) 0.0225(12) 0.0137(11) 0.0003(9) 0.0035(9) 0.0006(9)
C7 0.0158(10) 0.0210(12) 0.0146(11) 0.0007(9) 0.0036(9) -0.0002(9)
C8 0.0181(11) 0.0245(12) 0.0114(11) 0.0039(9) 0.0016(9) 0.0009(9)
C9 0.0227(12) 0.0257(13) 0.0115(11) 0.0031(10) 0.0035(9) 0.0040(9)
C10 0.0200(12) 0.0318(14) 0.0185(12) -0.0013(10) 0.0072(10) 0.0055(11)
C11 0.0189(11) 0.0224(12) 0.0230(13) -0.0039(10) 0.0059(10) 0.0049(10)
C12 0.0147(11) 0.0236(12) 0.0146(11) 0.0005(9) 0.0024(9) -0.0012(9)
C13 0.0166(11) 0.0221(12) 0.0141(11) 0.0026(9) 0.0024(9) -0.0013(9)
C14 0.0139(11) 0.0291(14) 0.0226(13) 0.0041(10) 0.0007(9) 0.0045(11)
C15 0.0210(12) 0.0310(14) 0.0187(12) 0.0076(10) 0.0060(10) 0.0055(11)
C16 0.0484(19) 0.0282(16) 0.050(2) 0.0149(14) 0.0279(16) 0.0110(14)
C17 0.0243(13) 0.0268(13) 0.0158(12) 0.0050(10) 0.0064(10) 0.0061(10)
C18 0.0210(12) 0.0251(13) 0.0164(11) 0.0028(10) 0.0061(9) 0.0032(10)
C19 0.0260(12) 0.0268(13) 0.0138(11) -0.0009(10) 0.0085(10) -0.0022(10)
C20 0.0237(12) 0.0232(13) 0.0181(12) 0.0014(10) 0.0109(10) -0.0030(10)
C21 0.0180(11) 0.0207(12) 0.0153(11) 0.0026(9) 0.0039(9) 0.0006(9)
C22 0.0157(11) 0.0212(12) 0.0159(11) 0.0022(9) 0.0044(9) 0.0031(9)
C23 0.0236(13) 0.0311(15) 0.0293(14) -0.0089(11) 0.0078(11) 0.0017(12)
C24 0.0379(16) 0.0291(15) 0.0367(17) -0.0025(13) 0.0088(14) 0.0015(13)
C25 0.0394(17) 0.0387(18) 0.0374(18) 0.0091(14) 0.0094(14) -0.0064(14)
C26 0.0224(12) 0.0323(15) 0.0212(13) 0.0024(11) 0.0104(10) 0.0048(11)
C27 0.0233(12) 0.0293(14) 0.0149(11) 0.0026(10) 0.0094(10) 0.0009(10)
P1 0.0189(3) 0.0224(3) 0.0168(3) 0.0011(2) 0.0042(2) 0.0028(2)
F1 0.0279(8) 0.0445(10) 0.0181(8) -0.0065(7) 0.0004(6) 0.0019(7)
F2 0.0534(12) 0.0462(12) 0.0196(9) 0.0020(10) -0.0038(8) 0.0091(8)
F3 0.0359(9) 0.0329(9) 0.0426(10) 0.0074(8) 0.0244(8) 0.0055(8)
F4 0.0274(8) 0.0296(9) 0.0299(9) -0.0083(7) 0.0058(7) 0.0008(7)
F5 0.0313(9) 0.0393(10) 0.0544(12) 0.0089(8) 0.0201(9) -0.0018(9)
F6 0.0390(10) 0.0236(8) 0.0458(11) -0.0041(7) 0.0176(8) 0.0052(8)
P2 0.0239(3) 0.0271(4) 0.0206(3) -0.0021(3) 0.0054(3) 0.0010(3)
F7 0.0443(10) 0.0284(9) 0.0430(10) -0.0032(8) 0.0224(9) 0.0016(8)
F8 0.0415(11) 0.0326(10) 0.0684(15) 0.0070(8) 0.0184(10) 0.0106(10)
F9 0.0595(13) 0.0526(13) 0.0541(13) -0.0195(10) 0.0431(11) -0.0200(10)
F10 0.0242(9) 0.0645(14) 0.0450(12) -0.0050(9) 0.0002(8) -0.0091(10)
F11 0.0395(10) 0.0535(12) 0.0204(8) -0.0055(9) 0.0112(7) 0.0039(8)
F12 0.0313(9) 0.0427(10) 0.0227(8) -0.0081(8) 0.0051(7) 0.0015(7)

loop_
_atom_type_symbol
_atom_type_description
_atom_type_scat_dispersion_real
_atom_type_scat_dispersion_imag
_atom_type_scat_source
C C 0.0181 0.0091 'International Tables Vol C Tables 4.2.6.8 and 6.1.1.4'
H H 0.0000 0.0000 'International Tables Vol C Tables 4.2.6.8 and 6.1.1.4'
N N 0.0311 0.0180 'International Tables Vol C Tables 4.2.6.8 and 6.1.1.4'
O O 0.0492 0.0322 'International Tables Vol C Tables 4.2.6.8 and 6.1.1.4'
F F 0.0727 0.0534 'International Tables Vol C Tables 4.2.6.8 and 6.1.1.4'
P P 0.2955 0.4335 'International Tables Vol C Tables 4.2.6.8 and 6.1.1.4'
Fe Fe -1.1336 3.1974 'International Tables Vol C Tables 4.2.6.8 and 6.1.1.4'

loop_
_geom_angle_atom_site_label_1
_geom_angle_atom_site_label_2
_geom_angle_atom_site_label_3
_geom_angle
N1 Fe1 N9 90.30(9)
N1 Fe1 N7 91.96(9)
N9 Fe1 N7 92.27(9)
N1 Fe1 N6 90.75(9)
N9 Fe1 N6 172.91(9)
N7 Fe1 N6 80.69(9)
N1 Fe1 N5 170.70(9)
N9 Fe1 N5 80.58(9)
N7 Fe1 N5 90.29(9)
N6 Fe1 N5 98.53(9)
N1 Fe1 N3 80.90(9)
N9 Fe1 N3 89.14(8)
N7 Fe1 N3 172.73(9)
N6 Fe1 N3 97.95(9)
N5 Fe1 N3 96.98(8)
C5 O1 C4 111.7(2)
C16 O2 C15 111.3(2)
C24 O3 C25 112.1(3)
C6 N1 C1 106.8(2)
C6 N1 Fe1 112.71(16)
C1 N1 Fe1 139.51(18)
C6 N2 C2 107.2(2)
C6 N2 C3 126.1(2)
C2 N2 C3 125.9(2)
C7 N3 C8 118.5(2)
C7 N3 Fe1 115.09(16)
C8 N3 Fe1 125.94(16)
C10 N4 C19 120.0(2)
C10 N4 C9 119.9(2)
C19 N4 C9 119.5(2)
C21 N5 C20 118.0(2)
C21 N5 Fe1 115.90(17)
C20 N5 Fe1 125.94(17)
C12 N6 C11 117.7(2)
C12 N6 Fe1 116.09(18)
C11 N6 Fe1 126.06(17)
C13 N7 C18 106.4(2)
C13 N7 Fe1 112.78(17)
C18 N7 Fe1 140.72(18)
C13 N8 C17 107.0(2)
C13 N8 C14 126.0(2)
C17 N8 C14 127.0(2)
C22 N9 C27 106.6(2)
C22 N9 Fe1 113.49(17)
C27 N9 Fe1 139.85(19)
C22 N10 C26 106.7(2)
C22 N10 C23 126.4(2)
C26 N10 C23 126.2(2)
C2 C1 N1 108.6(2)
C2 C1 H1 125.7
N1 C1 H1 125.7
C1 C2 N2 107.2(2)
C1 C2 H2 126.4
N2 C2 H2 126.4
N2 C3 C4 110.3(2)
N2 C3 H3A 109.6
C4 C3 H3A 109.6
N2 C3 H3B 109.6
C4 C3 H3B 109.6
H3A C3 H3B 108.1
O1 C4 C3 107.6(2)
O1 C4 H4A 110.2
C3 C4 H4A 110.2
O1 C4 H4B 110.2
C3 C4 H4B 110.2
H4A C4 H4B 108.5
O1 C5 H5A 109.5
O1 C5 H5B 109.5
H5A C5 H5B 109.5
O1 C5 H5C 109.5
H5A C5 H5C 109.5
H5B C5 H5C 109.5
N1 C6 N2 110.2(2)
N1 C6 C7 117.0(2)
N2 C6 C7 132.7(2)
N3 C7 C6 113.5(2)
N3 C7 H7 123.3
C6 C7 H7 123.3
N3 C8 C9 111.9(2)
N3 C8 H8A 109.2
C9 C8 H8A 109.2
N3 C8 H8B 109.2
C9 C8 H8B 109.2
H8A C8 H8B 107.9
N4 C9 C8 113.9(2)
N4 C9 H9A 108.8
C8 C9 H9A 108.8
N4 C9 H9B 108.8
C8 C9 H9B 108.8
H9A C9 H9B 107.7
N4 C10 C11 113.7(2)
N4 C10 H10A 108.8
C11 C10 H10A 108.8
N4 C10 H10B 108.8
C11 C10 H10B 108.8
H10A C10 H10B 107.7
N6 C11 C10 111.5(2)
N6 C11 H11A 109.3
C10 C11 H11A 109.3
N6 C11 H11B 109.3
C10 C11 H11B 109.3
H11A C11 H11B 108.0
N6 C12 C13 113.3(2)
N6 C12 H12 123.4
C13 C12 H12 123.4
N7 C13 N8 110.9(2)
N7 C13 C12 116.7(2)
N8 C13 C12 132.4(2)
N8 C14 C15 113.1(2)
N8 C14 H14A 109.0
C15 C14 H14A 109.0
N8 C14 H14B 109.0
C15 C14 H14B 109.0
H14A C14 H14B 107.8
O2 C15 C14 108.6(2)
O2 C15 H15A 110.0
C14 C15 H15A 110.0
O2 C15 H15B 110.0
C14 C15 H15B 110.0
H15A C15 H15B 108.4
O2 C16 H16A 109.5
O2 C16 H16B 109.5
H16A C16 H16B 109.5
O2 C16 H16C 109.5
H16A C16 H16C 109.5
H16B C16 H16C 109.5
C18 C17 N8 106.6(2)
C18 C17 H17 126.7
N8 C17 H17 126.7
N7 C18 C17 109.1(2)
N7 C18 H18 125.4
C17 C18 H18 125.4
N4 C19 C20 114.3(2)
N4 C19 H19A 108.7
C20 C19 H19A 108.7
N4 C19 H19B 108.7
C20 C19 H19B 108.7
H19A C19 H19B 107.6
N5 C20 C19 111.8(2)
N5 C20 H20A 109.3
C19 C20 H20A 109.3
N5 C20 H20B 109.3
C19 C20 H20B 109.3
H20A C20 H20B 107.9
N5 C21 C22 113.5(2)
N5 C21 H21 123.2
C22 C21 H21 123.2
N9 C22 N10 110.9(2)
N9 C22 C21 116.2(2)
N10 C22 C21 133.0(2)
N10 C23 C24 112.0(2)
N10 C23 H23A 109.2
C24 C23 H23A 109.2
N10 C23 H23B 109.2
C24 C23 H23B 109.2
H23A C23 H23B 107.9
O3 C24 C23 109.6(3)
O3 C24 H24 125.2
C23 C24 H24 125.2
O3 C25 H25A 109.5
O3 C25 H25B 109.5
H25A C25 H25B 109.5
O3 C25 H25C 109.5
H25A C25 H25C 109.5
H25B C25 H25C 109.5
C27 C26 N10 107.4(2)
C27 C26 H26 126.3
N10 C26 H26 126.3
C26 C27 N9 108.4(2)
C26 C27 H27 125.8
N9 C27 H27 125.8
F4 P1 F1 90.33(10)
F4 P1 F2 90.56(11)
F1 P1 F2 179.05(12)
F4 P1 F5 90.73(10)
F1 P1 F5 90.18(11)
F2 P1 F5 90.13(12)
F4 P1 F3 90.09(10)
F1 P1 F3 89.82(10)
F2 P1 F3 89.85(11)
F5 P1 F3 179.18(11)
F4 P1 F6 179.42(11)
F1 P1 F6 89.77(10)
F2 P1 F6 89.34(11)
F5 P1 F6 89.84(11)
F3 P1 F6 89.34(10)
F10 P2 F7 90.19(12)
F10 P2 F12 179.16(12)
F7 P2 F12 90.22(11)
F10 P2 F8 90.28(13)
F7 P2 F8 178.96(12)
F12 P2 F8 89.31(11)
F10 P2 F9 90.48(13)
F7 P2 F9 90.41(11)
F12 P2 F9 90.25(11)
F8 P2 F9 90.52(13)
F10 P2 F11 90.11(11)
F7 P2 F11 89.62(11)
F12 P2 F11 89.16(10)
F8 P2 F11 89.45(12)
F9 P2 F11 179.41(12)

loop_
_geom_bond_atom_site_label_1
_geom_bond_atom_site_label_2
_geom_bond_distance
_geom_bond_publ_flag
Fe1 N1 1.954(2) yes
Fe1 N9 1.959(2) yes
Fe1 N7 1.967(2) yes
Fe1 N6 1.975(2) yes
Fe1 N5 1.978(2) yes
Fe1 N3 1.989(2) yes
O1 C5 1.417(4) ?
O1 C4 1.421(3) ?
O2 C16 1.411(4) ?
O2 C15 1.419(3) ?
O3 C24 1.388(4) ?
O3 C25 1.433(4) ?
N1 C6 1.335(3) ?
N1 C1 1.368(3) ?
N2 C6 1.355(3) ?
N2 C2 1.366(3) ?
N2 C3 1.471(3) ?
N3 C7 1.295(3) ?
N3 C8 1.461(3) ?
N4 C10 1.438(3) ?
N4 C19 1.438(3) ?
N4 C9 1.441(3) ?
N5 C21 1.289(3) ?
N5 C20 1.468(3) ?
N6 C12 1.293(3) ?
N6 C11 1.471(3) ?
N7 C13 1.333(3) ?
N7 C18 1.365(3) ?
N8 C13 1.351(3) ?
N8 C17 1.374(4) ?
N8 C14 1.474(3) ?
N9 C22 1.328(3) ?
N9 C27 1.376(3) ?
N10 C22 1.355(3) ?
N10 C26 1.370(4) ?
N10 C23 1.461(3) ?
C1 C2 1.365(4) ?
C1 H1 0.9500 ?
C2 H2 0.9500 ?
C3 C4 1.512(4) ?
C3 H3A 0.9900 ?
C3 H3B 0.9900 ?
C4 H4A 0.9900 ?
C4 H4B 0.9900 ?
C5 H5A 0.9800 ?
C5 H5B 0.9800 ?
C5 H5C 0.9800 ?
C6 C7 1.437(3) ?
C7 H7 0.9500 ?
C8 C9 1.535(3) ?
C8 H8A 0.9900 ?
C8 H8B 0.9900 ?
C9 H9A 0.9900 ?
C9 H9B 0.9900 ?
C10 C11 1.532(4) ?
C10 H10A 0.9900 ?
C10 H10B 0.9900 ?
C11 H11A 0.9900 ?
C11 H11B 0.9900 ?
C12 C13 1.442(4) ?
C12 H12 0.9500 ?
C14 C15 1.509(4) ?
C14 H14A 0.9900 ?
C14 H14B 0.9900 ?
C15 H15A 0.9900 ?
C15 H15B 0.9900 ?
C16 H16A 0.9800 ?
C16 H16B 0.9800 ?
C16 H16C 0.9800 ?
C17 C18 1.371(4) ?
C17 H17 0.9500 ?
C18 H18 0.9500 ?
C19 C20 1.530(4) ?
C19 H19A 0.9900 ?
C19 H19B 0.9900 ?
C20 H20A 0.9900 ?
C20 H20B 0.9900 ?
C21 C22 1.446(3) ?
C21 H21 0.9500 ?
C23 C24 1.506(4) ?
C23 H23A 0.9900 ?
C23 H23B 0.9900 ?
C24 H24 0.9500 ?
C25 H25A 0.9800 ?
C25 H25B 0.9800 ?
C25 H25C 0.9800 ?
C26 C27 1.366(4) ?
C26 H26 0.9500 ?
C27 H27 0.9500 ?
P1 F4 1.5912(17) ?
P1 F1 1.5964(17) ?
P1 F2 1.5980(18) ?
P1 F5 1.5997(19) ?
P1 F3 1.6021(18) ?
P1 F6 1.6089(18) ?
P2 F10 1.593(2) ?
P2 F7 1.594(2) ?
P2 F12 1.5957(18) ?
P2 F8 1.599(2) ?
P2 F9 1.599(2) ?
P2 F11 1.6077(19) ?

loop_
_geom_torsion_atom_site_label_1
_geom_torsion_atom_site_label_2
_geom_torsion_atom_site_label_3
_geom_torsion_atom_site_label_4
_geom_torsion
C6 N1 C1 C2 -0.4(3)
Fe1 N1 C1 C2 166.7(2)
N1 C1 C2 N2 0.4(3)
C6 N2 C2 C1 -0.2(3)
C3 N2 C2 C1 -170.2(2)
C6 N2 C3 C4 -94.1(3)
C2 N2 C3 C4 74.0(3)
C5 O1 C4 C3 -175.7(2)
N2 C3 C4 O1 57.1(3)
C1 N1 C6 N2 0.3(3)
Fe1 N1 C6 N2 -170.66(16)
C1 N1 C6 C7 177.3(2)
Fe1 N1 C6 C7 6.4(3)
C2 N2 C6 N1 -0.1(3)
C3 N2 C6 N1 169.9(2)
C2 N2 C6 C7 -176.5(3)
C3 N2 C6 C7 -6.5(4)
C8 N3 C7 C6 -179.3(2)
Fe1 N3 C7 C6 -6.9(3)
N1 C6 C7 N3 0.3(3)
N2 C6 C7 N3 176.5(3)
C7 N3 C8 C9 -110.9(3)
Fe1 N3 C8 C9 77.5(3)
C10 N4 C9 C8 117.3(3)
C19 N4 C9 C8 -70.9(3)
N3 C8 C9 N4 -57.6(3)
C19 N4 C10 C11 117.7(3)
C9 N4 C10 C11 -70.6(3)
C12 N6 C11 C10 -107.0(3)
Fe1 N6 C11 C10 78.3(3)
N4 C10 C11 N6 -58.0(3)
C11 N6 C12 C13 179.9(2)
Fe1 N6 C12 C13 -4.8(3)
C18 N7 C13 N8 0.9(3)
Fe1 N7 C13 N8 -176.94(16)
C18 N7 C13 C12 -177.1(2)
Fe1 N7 C13 C12 5.1(3)
C17 N8 C13 N7 -0.6(3)
C14 N8 C13 N7 177.5(2)
C17 N8 C13 C12 177.0(3)
C14 N8 C13 C12 -4.9(4)
N6 C12 C13 N7 -0.2(3)
N6 C12 C13 N8 -177.7(3)
C13 N8 C14 C15 133.9(3)
C17 N8 C14 C15 -48.3(4)
C16 O2 C15 C14 178.2(3)
N8 C14 C15 O2 75.4(3)
C13 N8 C17 C18 0.1(3)
C14 N8 C17 C18 -178.1(2)
C13 N7 C18 C17 -0.8(3)
Fe1 N7 C18 C17 176.0(2)
N8 C17 C18 N7 0.5(3)
C10 N4 C19 C20 -71.8(3)
C9 N4 C19 C20 116.5(3)
C21 N5 C20 C19 -107.4(3)
Fe1 N5 C20 C19 78.0(3)
N4 C19 C20 N5 -56.6(3)
C20 N5 C21 C22 -179.2(2)
Fe1 N5 C21 C22 -4.0(3)
C27 N9 C22 N10 0.1(3)
Fe1 N9 C22 N10 -177.21(16)
C27 N9 C22 C21 -178.3(2)
Fe1 N9 C22 C21 4.4(3)
C26 N10 C22 N9 0.5(3)
C23 N10 C22 N9 171.5(2)
C26 N10 C22 C21 178.5(3)
C23 N10 C22 C21 -10.5(4)
N5 C21 C22 N9 -0.3(3)
N5 C21 C22 N10 -178.2(3)
C22 N10 C23 C24 -62.9(4)
C26 N10 C23 C24 106.3(3)
C25 O3 C24 C23 161.7(3)
N10 C23 C24 O3 -56.1(3)
C22 N10 C26 C27 -0.9(3)
C23 N10 C26 C27 -171.9(2)
N10 C26 C27 N9 1.0(3)
C22 N9 C27 C26 -0.7(3)
Fe1 N9 C27 C26 175.5(2)

_cod_database_fobs_code 2242852
